data_1546027
loop_
_publ_author_name
'Mumme, W.G.'
'Cranswick, L.'
'Chakoumakos, B.'

_publ_section_title
;
 Rietveld crystal structure refinement from high temperature neutron
 powder diffraction data for the polymorphs of dicalcium silicate
;
_journal_name_full
;
Neues Jahrbuch fuer Mineralogie. Abhandlungen (Band-Nr) (1950-)
;
_journal_page_first 171
_journal_page_last 188
_journal_volume 170
_journal_year 1996
_chemical_formula_sum 'Ca2 O4 Si'
_chemical_name_systematic 'alpha1H dicalcium silicate'
_space_group_IT_number 62
_symmetry_space_group_name_Hall '-P 2ac 2n'
_symmetry_space_group_name_H-M 'P n m a'
_cell_angle_alpha 90
_cell_angle_beta 90
_cell_angle_gamma 90
_cell_formula_units_Z 4
_cell_length_a 6.8709
_cell_length_b 5.601
_cell_length_c 9.5563
_cell_volume 367.764
_citation_journal_id_ASTM NJMIAK
_cod_data_source_file Mumme_NJMIAK_1996_4.cif
_cod_data_source_block Ca2O4Si1_alphaH
_cod_original_cell_volume 367.7638
_cod_original_formula_sum 'Ca2 O4 Si1'
_cod_database_code 1546027

loop_
_symmetry_equiv_pos_as_xyz
x,y,z
-x+1/2,-y,z+1/2
x+1/2,-y+1/2,-z+1/2
-x,y+1/2,-z
-x,-y,-z
x-1/2,y,-z-1/2
-x-1/2,y-1/2,z-1/2
x,-y-1/2,z

loop_
_atom_site_label
_atom_site_type_symbol
_atom_site_fract_x
_atom_site_fract_y
_atom_site_fract_z
_atom_site_occupancy
_atom_site_U_iso_or_equiv
Ca1 Ca+2 0.3326 0.2823 0.5732 0.5 0.0
O2 O-2 0.7436 0.0308 0.7016 0.5 0.0
O3 O-2 0.6658 0.1901 0.4449 0.5 0.0
O4 O-2 0.7041 0.503 0.6495 0.5 0.0
O1 O-2 0.005 0.3081 0.5545 0.5 0.0
Ca2 Ca+2 0.9879 0.2952 0.2989 0.5 0.0
Si1 Si+4 0.7831 0.25 0.5891 1 0.0
